data_7112741
loop_
_publ_author_name
'Chia-Jui Lee'
'Chia-Ning Sheu'
'Cheng-Che Tsai'
'Zong-Ze Wu'
'Wenwei Lin'

_publ_section_title
;
 Direct beta-acylation of 2-arylidene-1,3-indandiones with acyl chlorides
 catalyzed by organophosphanes
;
_journal_name_full Chem.Commun.
_journal_page_first 5304
_journal_paper_doi 10.1039/C3CC45201h
_journal_volume 50
_journal_year 2014
_chemical_formula_moiety 'C22 H13 N O5'
_chemical_formula_sum 'C22 H13 N O5'
_chemical_formula_weight 371.33
_chemical_name_systematic
;
 ?
;
_space_group_IT_number 2
_symmetry_cell_setting triclinic
_symmetry_space_group_name_Hall '-P 1'
_symmetry_space_group_name_H-M 'P -1'
_atom_sites_solution_hydrogens geom
_atom_sites_solution_primary direct
_atom_sites_solution_secondary difmap
_audit_creation_method SHELXL-97
_cell_angle_alpha 110.428(4)
_cell_angle_beta 104.078(4)
_cell_angle_gamma 100.733(4)
_cell_formula_units_Z 4
_cell_length_a 9.4489(8)
_cell_length_b 13.8295(13)
_cell_length_c 15.1615(12)
_cell_measurement_reflns_used 0
_cell_measurement_temperature 296(2)
_cell_measurement_theta_max 0
_cell_measurement_theta_min 0
_cell_volume 1718.9(3)
_computing_molecular_graphics 'Ortep-3 for Windows (Farrugia, 1997)'
_computing_publication_material 'WinGX publication routines (Farrugia, 1999)'
_computing_structure_refinement 'SHELXL-97 (Sheldrick, 1997)'
_computing_structure_solution 'SHELXS-86 (Sheldrick, 1986)'
_diffrn_ambient_temperature 296(2)
_diffrn_measured_fraction_theta_full 0.992
_diffrn_measured_fraction_theta_max 0.992
_diffrn_radiation_monochromator graphite
_diffrn_radiation_source 'fine-focus sealed tube'
_diffrn_radiation_type MoK\a
_diffrn_radiation_wavelength 0.71073
_diffrn_reflns_av_R_equivalents 0.0457
_diffrn_reflns_av_sigmaI/netI 0.0805
_diffrn_reflns_limit_h_max 11
_diffrn_reflns_limit_h_min -10
_diffrn_reflns_limit_k_max 16
_diffrn_reflns_limit_k_min -16
_diffrn_reflns_limit_l_max 17
_diffrn_reflns_limit_l_min -18
_diffrn_reflns_number 14487
_diffrn_reflns_theta_full 25.16
_diffrn_reflns_theta_max 25.16
_diffrn_reflns_theta_min 1.52
_exptl_absorpt_coefficient_mu 0.103
_exptl_absorpt_correction_T_max 0.9949
_exptl_absorpt_correction_T_min 0.9638
_exptl_absorpt_correction_type multi-scan
_exptl_crystal_colour colorless
_exptl_crystal_density_diffrn 1.435
_exptl_crystal_density_method 'not measured'
_exptl_crystal_description prism
_exptl_crystal_F_000 768
_exptl_crystal_size_max 0.36
_exptl_crystal_size_mid 0.28
_exptl_crystal_size_min 0.05
_refine_diff_density_max 0.272
_refine_diff_density_min -0.267
_refine_diff_density_rms 0.073
_refine_ls_extinction_method none
_refine_ls_goodness_of_fit_ref 0.957
_refine_ls_hydrogen_treatment constr
_refine_ls_matrix_type full
_refine_ls_number_parameters 505
_refine_ls_number_reflns 6121
_refine_ls_number_restraints 0
_refine_ls_restrained_S_all 0.957
_refine_ls_R_factor_all 0.1243
_refine_ls_R_factor_gt 0.0527
_refine_ls_shift/su_max 0.000
_refine_ls_shift/su_mean 0.000
_refine_ls_structure_factor_coef Fsqd
_refine_ls_weighting_details 'calc w=1/[\s^2^(Fo^2^)+(0.1129P)^2^+0.0000P] where P=(Fo^2^+2Fc^2^)/3'
_refine_ls_weighting_scheme calc
_refine_ls_wR_factor_gt 0.1340
_refine_ls_wR_factor_ref 0.2059
_reflns_number_gt 3160
_reflns_number_total 6121
_reflns_threshold_expression >2sigma(I)
_cod_data_source_file c3cc45201h.txt
_cod_data_source_block ch15123
_cod_database_code 7112741

loop_
_symmetry_equiv_pos_as_xyz
'x, y, z'
'-x, -y, -z'

loop_
_atom_site_label
_atom_site_type_symbol
_atom_site_fract_x
_atom_site_fract_y
_atom_site_fract_z
_atom_site_U_iso_or_equiv
_atom_site_adp_type
_atom_site_occupancy
_atom_site_symmetry_multiplicity
_atom_site_calc_flag
_atom_site_refinement_flags
C1 C 0.6975(4) 0.4005(3) 0.0377(3) 0.0449(9) Uani 1 1 d .
C2 C 0.5548(4) 0.3619(3) 0.0407(3) 0.0476(9) Uani 1 1 d .
H2 H 0.4675 0.3553 -0.0081 0.057 Uiso 1 1 calc R
C3 C 0.5437(4) 0.3332(3) 0.1176(3) 0.0471(9) Uani 1 1 d .
H3 H 0.4477 0.3052 0.1196 0.057 Uiso 1 1 calc R
C4 C 0.6736(4) 0.3455(3) 0.1923(3) 0.0428(9) Uani 1 1 d .
C5 C 0.8161(4) 0.3827(3) 0.1849(3) 0.0483(9) Uani 1 1 d .
H5 H 0.9042 0.3889 0.2329 0.058 Uiso 1 1 calc R
C6 C 0.8284(4) 0.4101(3) 0.1080(3) 0.0518(10) Uani 1 1 d .
H6 H 0.9238 0.4349 0.1035 0.062 Uiso 1 1 calc R
C7 C 0.6621(4) 0.3164(3) 0.2756(3) 0.0443(9) Uani 1 1 d .
C8 C 0.5621(4) 0.3355(3) 0.3252(3) 0.0451(9) Uani 1 1 d .
C9 C 0.4466(4) 0.3929(3) 0.3245(3) 0.0436(9) Uani 1 1 d .
C10 C 0.3932(4) 0.4525(3) 0.2742(3) 0.0555(10) Uani 1 1 d .
H10 H 0.4338 0.4634 0.2271 0.067 Uiso 1 1 calc R
C11 C 0.2781(5) 0.4954(3) 0.2955(3) 0.0617(11) Uani 1 1 d .
H11 H 0.2412 0.5350 0.2617 0.074 Uiso 1 1 calc R
C12 C 0.2168(5) 0.4812(3) 0.3652(3) 0.0653(12) Uani 1 1 d .
H12 H 0.1388 0.5106 0.3770 0.078 Uiso 1 1 calc R
C13 C 0.2694(5) 0.4242(3) 0.4177(3) 0.0628(11) Uani 1 1 d .
H13 H 0.2308 0.4154 0.4662 0.075 Uiso 1 1 calc R
C14 C 0.3814(4) 0.3812(3) 0.3946(3) 0.0512(10) Uani 1 1 d .
C15 C 0.5560(5) 0.2935(3) 0.4030(3) 0.0531(10) Uani 1 1 d .
C16 C 0.7814(4) 0.2654(3) 0.3099(3) 0.0493(10) Uani 1 1 d .
C17 C 0.7485(4) 0.1465(3) 0.2628(3) 0.0468(9) Uani 1 1 d .
C18 C 0.8412(4) 0.0975(4) 0.3072(3) 0.0591(11) Uani 1 1 d .
H18 H 0.9239 0.1396 0.3654 0.071 Uiso 1 1 calc R
C19 C 0.8111(5) -0.0131(4) 0.2652(4) 0.0688(12) Uani 1 1 d .
H19 H 0.8717 -0.0458 0.2961 0.083 Uiso 1 1 calc R
C20 C 0.6925(5) -0.0750(4) 0.1782(4) 0.0701(12) Uani 1 1 d .
H20 H 0.6733 -0.1496 0.1496 0.084 Uiso 1 1 calc R
C21 C 0.6009(5) -0.0270(3) 0.1326(3) 0.0655(12) Uani 1 1 d .
H21 H 0.5209 -0.0694 0.0730 0.079 Uiso 1 1 calc R
C22 C 0.6272(4) 0.0832(3) 0.1748(3) 0.0569(10) Uani 1 1 d .
H22 H 0.5640 0.1150 0.1446 0.068 Uiso 1 1 calc R
C23 C 0.6293(4) 0.9042(3) 0.4352(3) 0.0481(9) Uani 1 1 d .
C24 C 0.5350(4) 0.7999(3) 0.3881(3) 0.0540(10) Uani 1 1 d .
H24 H 0.5627 0.7458 0.4048 0.065 Uiso 1 1 calc R
C25 C 0.3981(4) 0.7771(3) 0.3155(3) 0.0543(10) Uani 1 1 d .
H25 H 0.3339 0.7064 0.2819 0.065 Uiso 1 1 calc R
C26 C 0.3540(4) 0.8579(3) 0.2915(3) 0.0434(9) Uani 1 1 d .
C27 C 0.4538(4) 0.9623(3) 0.3401(3) 0.0467(9) Uani 1 1 d .
H27 H 0.4275 1.0168 0.3237 0.056 Uiso 1 1 calc R
C28 C 0.5918(4) 0.9859(3) 0.4125(3) 0.0511(10) Uani 1 1 d .
H28 H 0.6582 1.0559 0.4453 0.061 Uiso 1 1 calc R
C29 C 0.2074(4) 0.8302(3) 0.2116(3) 0.0432(9) Uani 1 1 d .
C30 C 0.0712(4) 0.7702(3) 0.2032(2) 0.0414(9) Uani 1 1 d .
C31 C 0.0139(4) 0.7283(3) 0.2681(2) 0.0407(9) Uani 1 1 d .
C32 C 0.0758(4) 0.7279(3) 0.3616(3) 0.0500(10) Uani 1 1 d .
H32 H 0.1802 0.7576 0.3963 0.060 Uiso 1 1 calc R
C33 C -0.0200(5) 0.6829(3) 0.4016(3) 0.0571(11) Uani 1 1 d .
H33 H 0.0210 0.6813 0.4632 0.069 Uiso 1 1 calc R
C34 C -0.1746(5) 0.6405(3) 0.3526(3) 0.0635(11) Uani 1 1 d .
H34 H -0.2367 0.6115 0.3818 0.076 Uiso 1 1 calc R
C35 C -0.2393(5) 0.6402(3) 0.2609(3) 0.0579(11) Uani 1 1 d .
H35 H -0.3441 0.6121 0.2272 0.070 Uiso 1 1 calc R
C36 C -0.1425(4) 0.6831(3) 0.2220(3) 0.0459(9) Uani 1 1 d .
C37 C -0.0661(4) 0.7387(3) 0.1140(3) 0.0484(10) Uani 1 1 d .
C38 C 0.2257(4) 0.8659(3) 0.1294(3) 0.0481(9) Uani 1 1 d .
C39 C 0.1949(4) 0.9668(3) 0.1305(3) 0.0411(9) Uani 1 1 d .
C40 C 0.1555(4) 1.0339(3) 0.2062(3) 0.0494(10) Uani 1 1 d .
H40 H 0.1436 1.0144 0.2574 0.059 Uiso 1 1 calc R
C41 C 0.1338(4) 1.1297(3) 0.2060(3) 0.0552(10) Uani 1 1 d .
H41 H 0.1078 1.1748 0.2572 0.066 Uiso 1 1 calc R
C42 C 0.1503(4) 1.1586(3) 0.1308(3) 0.0554(11) Uani 1 1 d .
H42 H 0.1355 1.2233 0.1310 0.067 Uiso 1 1 calc R
C43 C 0.1888(4) 1.0926(3) 0.0548(3) 0.0554(11) Uani 1 1 d .
H43 H 0.1991 1.1125 0.0036 0.066 Uiso 1 1 calc R
C44 C 0.2118(4) 0.9977(3) 0.0544(3) 0.0487(9) Uani 1 1 d .
H44 H 0.2389 0.9536 0.0032 0.058 Uiso 1 1 calc R
N1 N 0.7087(5) 0.4280(3) -0.0458(2) 0.0597(9) Uani 1 1 d .
N2 N 0.7739(4) 0.9290(3) 0.5134(3) 0.0635(9) Uani 1 1 d .
O1 O 0.8327(4) 0.4512(3) -0.0545(2) 0.0944(11) Uani 1 1 d .
O2 O 0.5940(4) 0.4257(3) -0.1037(2) 0.0901(11) Uani 1 1 d .
O3 O 0.4454(3) 0.3219(2) 0.44156(19) 0.0595(7) Uani 1 1 d .
O4 O 0.6295(3) 0.2415(2) 0.4315(2) 0.0678(8) Uani 1 1 d .
O5 O 0.9033(3) 0.3252(2) 0.3721(2) 0.0689(8) Uani 1 1 d .
O6 O 0.8574(4) 1.0206(3) 0.5545(3) 0.1109(14) Uani 1 1 d .
O7 O 0.8030(4) 0.8564(3) 0.5350(3) 0.0936(11) Uani 1 1 d .
O8 O -0.1914(3) 0.6870(2) 0.12870(18) 0.0543(7) Uani 1 1 d .
O9 O -0.0779(3) 0.7507(2) 0.0388(2) 0.0671(8) Uani 1 1 d .
O10 O 0.2746(3) 0.8114(2) 0.0690(2) 0.0681(8) Uani 1 1 d .

loop_
_atom_site_aniso_label
_atom_site_aniso_U_11
_atom_site_aniso_U_22
_atom_site_aniso_U_33
_atom_site_aniso_U_23
_atom_site_aniso_U_13
_atom_site_aniso_U_12
C1 0.057(3) 0.047(2) 0.034(2) 0.0221(17) 0.0161(19) 0.0145(18)
C2 0.047(2) 0.053(2) 0.040(2) 0.0211(18) 0.0073(18) 0.0139(18)
C3 0.040(2) 0.054(2) 0.047(2) 0.0256(19) 0.0093(18) 0.0107(18)
C4 0.043(2) 0.044(2) 0.040(2) 0.0213(17) 0.0080(17) 0.0096(17)
C5 0.039(2) 0.061(2) 0.045(2) 0.028(2) 0.0083(18) 0.0121(18)
C6 0.045(2) 0.062(2) 0.050(2) 0.028(2) 0.0143(19) 0.0098(19)
C7 0.044(2) 0.045(2) 0.039(2) 0.0208(18) 0.0056(18) 0.0048(17)
C8 0.047(2) 0.044(2) 0.041(2) 0.0214(18) 0.0076(18) 0.0059(18)
C9 0.045(2) 0.0385(19) 0.042(2) 0.0174(18) 0.0086(18) 0.0050(17)
C10 0.054(3) 0.048(2) 0.066(3) 0.031(2) 0.016(2) 0.010(2)
C11 0.061(3) 0.049(2) 0.073(3) 0.030(2) 0.015(2) 0.013(2)
C12 0.050(3) 0.061(3) 0.075(3) 0.021(2) 0.017(2) 0.014(2)
C13 0.057(3) 0.075(3) 0.054(3) 0.023(2) 0.022(2) 0.015(2)
C14 0.049(2) 0.054(2) 0.046(2) 0.024(2) 0.0114(19) 0.0064(19)
C15 0.057(3) 0.057(2) 0.044(2) 0.028(2) 0.010(2) 0.012(2)
C16 0.041(2) 0.067(3) 0.044(2) 0.035(2) 0.0094(19) 0.010(2)
C17 0.038(2) 0.061(2) 0.046(2) 0.029(2) 0.0122(19) 0.0156(19)
C18 0.047(2) 0.083(3) 0.061(3) 0.039(2) 0.020(2) 0.026(2)
C19 0.070(3) 0.079(3) 0.084(4) 0.047(3) 0.037(3) 0.042(3)
C20 0.071(3) 0.066(3) 0.082(3) 0.028(3) 0.036(3) 0.030(3)
C21 0.061(3) 0.064(3) 0.061(3) 0.017(2) 0.020(2) 0.013(2)
C22 0.051(2) 0.065(3) 0.055(3) 0.030(2) 0.015(2) 0.015(2)
C23 0.043(2) 0.063(3) 0.042(2) 0.024(2) 0.0141(18) 0.020(2)
C24 0.049(2) 0.061(3) 0.065(3) 0.038(2) 0.017(2) 0.025(2)
C25 0.050(2) 0.045(2) 0.068(3) 0.031(2) 0.009(2) 0.0137(18)
C26 0.040(2) 0.051(2) 0.044(2) 0.0236(18) 0.0154(18) 0.0139(18)
C27 0.049(2) 0.045(2) 0.048(2) 0.0247(18) 0.0125(19) 0.0132(18)
C28 0.049(2) 0.050(2) 0.046(2) 0.0172(19) 0.012(2) 0.0077(19)
C29 0.049(2) 0.040(2) 0.044(2) 0.0215(17) 0.0139(18) 0.0138(17)
C30 0.045(2) 0.0397(19) 0.039(2) 0.0195(17) 0.0110(17) 0.0112(17)
C31 0.044(2) 0.0385(19) 0.038(2) 0.0174(16) 0.0086(17) 0.0115(17)
C32 0.050(2) 0.053(2) 0.040(2) 0.0202(19) 0.0054(19) 0.0113(19)
C33 0.075(3) 0.065(3) 0.043(2) 0.032(2) 0.023(2) 0.025(2)
C34 0.067(3) 0.073(3) 0.060(3) 0.036(2) 0.028(2) 0.019(2)
C35 0.048(2) 0.068(3) 0.063(3) 0.034(2) 0.018(2) 0.014(2)
C36 0.047(2) 0.048(2) 0.044(2) 0.0251(19) 0.0093(19) 0.0151(18)
C37 0.051(2) 0.047(2) 0.046(2) 0.0261(19) 0.0069(19) 0.0113(18)
C38 0.051(2) 0.047(2) 0.045(2) 0.023(2) 0.0123(19) 0.0100(19)
C39 0.039(2) 0.046(2) 0.041(2) 0.0231(18) 0.0123(17) 0.0097(17)
C40 0.056(2) 0.055(2) 0.045(2) 0.028(2) 0.0198(19) 0.0153(19)
C41 0.061(3) 0.049(2) 0.061(3) 0.025(2) 0.022(2) 0.020(2)
C42 0.052(2) 0.048(2) 0.070(3) 0.036(2) 0.012(2) 0.011(2)
C43 0.050(2) 0.069(3) 0.056(3) 0.042(2) 0.013(2) 0.014(2)
C44 0.046(2) 0.062(2) 0.041(2) 0.0256(19) 0.0138(18) 0.0145(19)
N1 0.065(2) 0.071(2) 0.050(2) 0.0334(19) 0.020(2) 0.016(2)
N2 0.052(2) 0.077(3) 0.052(2) 0.019(2) 0.0076(18) 0.025(2)
O1 0.076(2) 0.142(3) 0.087(2) 0.077(2) 0.034(2) 0.015(2)
O2 0.077(2) 0.148(3) 0.065(2) 0.070(2) 0.0160(18) 0.038(2)
O3 0.0608(18) 0.0763(19) 0.0546(17) 0.0397(15) 0.0237(15) 0.0190(15)
O4 0.085(2) 0.0778(19) 0.0625(19) 0.0473(17) 0.0281(16) 0.0339(17)
O5 0.0500(17) 0.0787(19) 0.0655(19) 0.0410(16) -0.0045(15) 0.0009(15)
O6 0.077(2) 0.077(2) 0.117(3) 0.019(2) -0.031(2) 0.010(2)
O7 0.074(2) 0.106(3) 0.098(3) 0.054(2) -0.0010(19) 0.037(2)
O8 0.0449(15) 0.0615(16) 0.0515(16) 0.0315(14) 0.0034(12) 0.0056(13)
O9 0.073(2) 0.0768(19) 0.0496(17) 0.0406(15) 0.0053(15) 0.0106(15)
O10 0.095(2) 0.0607(17) 0.0660(19) 0.0284(15) 0.0442(18) 0.0341(17)

loop_
_atom_type_symbol
_atom_type_description
_atom_type_scat_dispersion_real
_atom_type_scat_dispersion_imag
_atom_type_scat_source
C C 0.0033 0.0016 'International Tables Vol C Tables 4.2.6.8 and 6.1.1.4'
H H 0.0000 0.0000 'International Tables Vol C Tables 4.2.6.8 and 6.1.1.4'
N N 0.0061 0.0033 'International Tables Vol C Tables 4.2.6.8 and 6.1.1.4'
O O 0.0106 0.0060 'International Tables Vol C Tables 4.2.6.8 and 6.1.1.4'

loop_
_geom_angle_atom_site_label_1
_geom_angle_atom_site_label_2
_geom_angle_atom_site_label_3
_geom_angle
C6 C1 C2 122.1(3)
C6 C1 N1 119.5(3)
C2 C1 N1 118.4(3)
C1 C2 C3 118.6(3)
C1 C2 H2 120.7
C3 C2 H2 120.7
C2 C3 C4 121.0(3)
C2 C3 H3 119.5
C4 C3 H3 119.5
C3 C4 C5 118.3(3)
C3 C4 C7 121.2(3)
C5 C4 C7 120.4(3)
C6 C5 C4 121.0(3)
C6 C5 H5 119.5
C4 C5 H5 119.5
C5 C6 C1 118.8(3)
C5 C6 H6 120.6
C1 C6 H6 120.6
C8 C7 C4 126.3(3)
C8 C7 C16 118.8(3)
C4 C7 C16 114.8(3)
C7 C8 C9 135.6(3)
C7 C8 C15 120.2(3)
C9 C8 C15 104.2(3)
C14 C9 C10 117.4(4)
C14 C9 C8 106.4(3)
C10 C9 C8 136.2(3)
C11 C10 C9 118.5(4)
C11 C10 H10 120.8
C9 C10 H10 120.8
C12 C11 C10 122.0(4)
C12 C11 H11 119.0
C10 C11 H11 119.0
C11 C12 C13 120.8(4)
C11 C12 H12 119.6
C13 C12 H12 119.6
C14 C13 C12 116.3(4)
C14 C13 H13 121.8
C12 C13 H13 121.8
C13 C14 C9 125.0(4)
C13 C14 O3 122.6(4)
C9 C14 O3 112.4(3)
O4 C15 O3 121.1(3)
O4 C15 C8 129.6(4)
O3 C15 C8 109.3(3)
O5 C16 C17 122.8(3)
O5 C16 C7 117.8(3)
C17 C16 C7 119.3(3)
C18 C17 C22 119.4(4)
C18 C17 C16 119.4(3)
C22 C17 C16 121.2(3)
C19 C18 C17 120.2(4)
C19 C18 H18 119.9
C17 C18 H18 119.9
C20 C19 C18 120.1(4)
C20 C19 H19 119.9
C18 C19 H19 119.9
C19 C20 C21 120.1(4)
C19 C20 H20 119.9
C21 C20 H20 119.9
C22 C21 C20 120.5(4)
C22 C21 H21 119.8
C20 C21 H21 119.8
C21 C22 C17 119.6(4)
C21 C22 H22 120.2
C17 C22 H22 120.2
C24 C23 C28 122.3(3)
C24 C23 N2 118.5(3)
C28 C23 N2 119.2(4)
C23 C24 C25 118.4(3)
C23 C24 H24 120.8
C25 C24 H24 120.8
C24 C25 C26 121.3(3)
C24 C25 H25 119.4
C26 C25 H25 119.4
C27 C26 C25 118.5(3)
C27 C26 C29 121.6(3)
C25 C26 C29 119.9(3)
C28 C27 C26 120.7(3)
C28 C27 H27 119.6
C26 C27 H27 119.6
C23 C28 C27 118.8(3)
C23 C28 H28 120.6
C27 C28 H28 120.6
C30 C29 C26 125.5(3)
C30 C29 C38 120.8(3)
C26 C29 C38 113.3(3)
C29 C30 C31 134.6(3)
C29 C30 C37 120.7(3)
C31 C30 C37 104.6(3)
C36 C31 C32 116.7(3)
C36 C31 C30 106.8(3)
C32 C31 C30 136.4(3)
C33 C32 C31 119.1(4)
C33 C32 H32 120.5
C31 C32 H32 120.5
C34 C33 C32 121.4(4)
C34 C33 H33 119.3
C32 C33 H33 119.3
C33 C34 C35 121.0(4)
C33 C34 H34 119.5
C35 C34 H34 119.5
C36 C35 C34 116.6(4)
C36 C35 H35 121.7
C34 C35 H35 121.7
C35 C36 C31 125.1(3)
C35 C36 O8 123.1(3)
C31 C36 O8 111.8(3)
O9 C37 O8 120.8(3)
O9 C37 C30 130.5(4)
O8 C37 C30 108.7(3)
O10 C38 C39 123.2(3)
O10 C38 C29 116.9(3)
C39 C38 C29 119.7(3)
C40 C39 C44 118.9(3)
C40 C39 C38 122.3(3)
C44 C39 C38 118.8(3)
C41 C40 C39 120.1(3)
C41 C40 H40 119.9
C39 C40 H40 119.9
C42 C41 C40 120.2(4)
C42 C41 H41 119.9
C40 C41 H41 119.9
C41 C42 C43 120.4(4)
C41 C42 H42 119.8
C43 C42 H42 119.8
C44 C43 C42 120.1(4)
C44 C43 H43 119.9
C42 C43 H43 119.9
C43 C44 C39 120.3(4)
C43 C44 H44 119.9
C39 C44 H44 119.9
O2 N1 O1 122.4(3)
O2 N1 C1 119.0(4)
O1 N1 C1 118.6(3)
O6 N2 O7 123.0(4)
O6 N2 C23 118.6(4)
O7 N2 C23 118.4(4)
C15 O3 C14 107.7(3)
C37 O8 C36 108.0(3)

loop_
_geom_bond_atom_site_label_1
_geom_bond_atom_site_label_2
_geom_bond_distance
C1 C6 1.372(5)
C1 C2 1.373(5)
C1 N1 1.463(4)
C2 C3 1.376(5)
C2 H2 0.9300
C3 C4 1.389(5)
C3 H3 0.9300
C4 C5 1.395(5)
C4 C7 1.475(5)
C5 C6 1.370(5)
C5 H5 0.9300
C6 H6 0.9300
C7 C8 1.353(5)
C7 C16 1.519(5)
C8 C9 1.465(5)
C8 C15 1.493(5)
C9 C14 1.391(5)
C9 C10 1.387(5)
C10 C11 1.384(5)
C10 H10 0.9300
C11 C12 1.376(6)
C11 H11 0.9300
C12 C13 1.375(5)
C12 H12 0.9300
C13 C14 1.366(5)
C13 H13 0.9300
C14 O3 1.389(4)
C15 O4 1.202(4)
C15 O3 1.370(5)
C16 O5 1.214(4)
C16 C17 1.480(5)
C17 C18 1.389(5)
C17 C22 1.389(5)
C18 C19 1.378(6)
C18 H18 0.9300
C19 C20 1.364(6)
C19 H19 0.9300
C20 C21 1.383(6)
C20 H20 0.9300
C21 C22 1.376(5)
C21 H21 0.9300
C22 H22 0.9300
C23 C24 1.370(5)
C23 C28 1.370(5)
C23 N2 1.464(5)
C24 C25 1.377(5)
C24 H24 0.9300
C25 C26 1.392(5)
C25 H25 0.9300
C26 C27 1.388(5)
C26 C29 1.482(5)
C27 C28 1.381(5)
C27 H27 0.9300
C28 H28 0.9300
C29 C30 1.345(5)
C29 C38 1.525(5)
C30 C31 1.463(5)
C30 C37 1.491(5)
C31 C36 1.383(5)
C31 C32 1.398(4)
C32 C33 1.376(5)
C32 H32 0.9300
C33 C34 1.370(5)
C33 H33 0.9300
C34 C35 1.374(5)
C34 H34 0.9300
C35 C36 1.357(5)
C35 H35 0.9300
C36 O8 1.400(4)
C37 O9 1.190(4)
C37 O8 1.374(4)
C38 O10 1.214(4)
C38 C39 1.473(5)
C39 C40 1.382(5)
C39 C44 1.396(4)
C40 C41 1.380(5)
C40 H40 0.9300
C41 C42 1.365(5)
C41 H41 0.9300
C42 C43 1.373(5)
C42 H42 0.9300
C43 C44 1.368(5)
C43 H43 0.9300
C44 H44 0.9300
N1 O2 1.205(4)
N1 O1 1.208(4)
N2 O6 1.205(4)
N2 O7 1.217(4)
